data_2312013
loop_
_publ_author_name
'J\/orgensen, Mads R. V.'
'Hathwar, Venkatesha R.'
'Sist, Mattia'
'Wang, Xiaoping'
'Hoffmann, Christina M.'
'Briseno, Alejandro L.'
'Overgaard, Jacob'
'Iversen, Bo B.'

_publ_section_title
;
 Accurate atomic displacement parameters from time-of-flight
 neutron-diffraction data at TOPAZ
;
_journal_coeditor_code PC5039
_journal_issue 6
_journal_name_full 'Acta Crystallographica Section A Foundations and Advances'
_journal_page_first 679
_journal_paper_doi 10.1107/S2053273314015599
_journal_volume 70
_journal_year 2014
_chemical_formula_moiety '2(C6 H2 N3 O7), C5 H11 N O2, 2(C3 H5 N2)'
_chemical_formula_structural '2(C6 H2 N3 O7), C5 H11 N O2, 2(C3 H5 N2)'
_chemical_formula_sum 'C23 H25 N11 O16'
_chemical_formula_weight 711.51
_chemical_name_common 'Betaine, Imidazole and Picric acid'
_chemical_name_systematic 'cocrystal between picric acid, imidazole and betaine'
_space_group_IT_number 15
_space_group_name_Hall '-C 2yc'
_space_group_name_H-M_alt 'C 1 2/c 1'
_symmetry_cell_setting monoclinic
_symmetry_Int_Tables_number 15
_symmetry_space_group_name_Hall '-C 2yc'
_symmetry_space_group_name_H-M 'C 1 2/c 1'
_audit_creation_date
;
'Mon Jul 01 15:34:14 2013'
;
_audit_creation_method
;
CrysAlisPro, Agilent Technologies,
Version 1.171.36.28 (release 01-02-2013 CrysAlis171 .NET)
(compiled Feb  1 2013,16:14:44)
;
_audit_update_record ' 2014-01-21T11:07  Initial CIF as created by GSAS2CIF'
_cell_angle_alpha 90.0
_cell_angle_beta 114.7162(17)
_cell_angle_gamma 90.0
_cell_formula_units_Z 8
_cell_length_a 33.5939(5)
_cell_length_b 7.66580(8)
_cell_length_c 25.1324(3)
_cell_measurement_reflns_used 37970
_cell_measurement_temperature 99.98(19)
_cell_measurement_theta_max 57.9410
_cell_measurement_theta_min 2.7860
_cell_volume 5879.28(15)
_computing_cell_refinement
;
CrysAlisPro, Agilent Technologies,
Version 1.171.36.28 (release 01-02-2013 CrysAlis171 .NET)
(compiled Feb  1 2013,16:14:44)
;
_computing_data_collection
;
CrysAlisPro, Agilent Technologies,
Version 1.171.36.28 (release 01-02-2013 CrysAlis171 .NET)
(compiled Feb  1 2013,16:14:44)
;
_computing_data_reduction
;
CrysAlisPro, Agilent Technologies,
Version 1.171.36.28 (release 01-02-2013 CrysAlis171 .NET)
(compiled Feb  1 2013,16:14:44)
;
_computing_structure_refinement 'Volkov et al, (2006)'
_diffrn_ambient_temperature 99.98(19)
_diffrn_detector_area_resol_mean 10.3590
_diffrn_measured_fraction_theta_full 0.9976
_diffrn_measured_fraction_theta_max 0.9836
_diffrn_measurement_details
;
#__ type_ start__ end____ width___ exp.time_
  1 omega   35.00   87.00   1.0000   30.0000
omega____ theta____ kappa____ phi______ frames
    -       -0.6250 -178.0000   30.0000 52

#__ type_ start__ end____ width___ exp.time_
  2 omega  -60.00   -1.00   1.0000   30.0000
omega____ theta____ kappa____ phi______ frames
    -       -0.6250  -77.0000  120.0000 59

#__ type_ start__ end____ width___ exp.time_
  3 omega   77.00  121.00   1.0000  300.0000
omega____ theta____ kappa____ phi______ frames
    -       75.4353  125.0000  150.0000 44

#__ type_ start__ end____ width___ exp.time_
  4 omega   13.00  107.00   1.0000  300.0000
omega____ theta____ kappa____ phi______ frames
    -       75.4353  -77.0000    0.0000 94

#__ type_ start__ end____ width___ exp.time_
  5 omega   46.00  138.00   1.0000  300.0000
omega____ theta____ kappa____ phi______ frames
    -       75.4353   61.0000  150.0000 92

#__ type_ start__ end____ width___ exp.time_
  6 omega    1.00   34.00   1.0000  300.0000
omega____ theta____ kappa____ phi______ frames
    -       75.4353  -45.0000   30.0000 33

#__ type_ start__ end____ width___ exp.time_
  7 omega    0.00   43.00   1.0000  300.0000
omega____ theta____ kappa____ phi______ frames
    -       75.4353  -30.0000 -150.0000 43

#__ type_ start__ end____ width___ exp.time_
  8 omega   66.00  139.00   1.0000  300.0000
omega____ theta____ kappa____ phi______ frames
    -       75.4353   61.0000   90.0000 73

#__ type_ start__ end____ width___ exp.time_
  9 omega   34.00   88.00   1.0000   30.0000
omega____ theta____ kappa____ phi______ frames
    -       -0.6250 -178.0000   90.0000 54

#__ type_ start__ end____ width___ exp.time_
 10 omega  -77.00   26.00   1.0000   30.0000
omega____ theta____ kappa____ phi______ frames
    -       -0.6250  -38.0000 -180.0000 103

#__ type_ start__ end____ width___ exp.time_
 11 omega   48.00  150.00   1.0000  300.0000
omega____ theta____ kappa____ phi______ frames
    -       75.4353   45.0000  -30.0000 102

#__ type_ start__ end____ width___ exp.time_
 12 omega   -3.00  109.00   1.0000  300.0000
omega____ theta____ kappa____ phi______ frames
    -       75.4353  -77.0000 -150.0000 112

#__ type_ start__ end____ width___ exp.time_
 13 omega   48.00  150.00   1.0000  300.0000
omega____ theta____ kappa____ phi______ frames
    -       75.4353   45.0000   60.0000 102

#__ type_ start__ end____ width___ exp.time_
 14 omega    1.00   23.00   1.0000  300.0000
omega____ theta____ kappa____ phi______ frames
    -       75.4353  -45.0000   90.0000 22

;
_diffrn_measurement_device_type 'SuperNova, Single source at offset, Atlas'
_diffrn_measurement_method '\w scans'
_diffrn_orient_matrix_UB_11 0.0077022000
_diffrn_orient_matrix_UB_12 -0.0320502000
_diffrn_orient_matrix_UB_13 0.0290725000
_diffrn_orient_matrix_UB_21 0.0049278000
_diffrn_orient_matrix_UB_22 -0.0813559000
_diffrn_orient_matrix_UB_23 -0.0092931000
_diffrn_orient_matrix_UB_31 0.0213681000
_diffrn_orient_matrix_UB_32 0.0303058000
_diffrn_orient_matrix_UB_33 0.0058012000
_diffrn_radiation_monochromator mirror
_diffrn_radiation_source 'SuperNova (Mo) X-ray Source'
_diffrn_radiation_type 'Mo K\a'
_diffrn_radiation_wavelength 0.7107
_diffrn_reflns_av_R_equivalents 0.0354
_diffrn_reflns_av_sigmaI/netI 0.0553
_diffrn_reflns_limit_h_max 79
_diffrn_reflns_limit_h_min -73
_diffrn_reflns_limit_k_max 18
_diffrn_reflns_limit_k_min -17
_diffrn_reflns_limit_l_max 60
_diffrn_reflns_limit_l_min -60
_diffrn_reflns_number 165808
_diffrn_reflns_theta_full 47.6339
_diffrn_reflns_theta_max 58.5631
_diffrn_reflns_theta_min 2.4354
_exptl_absorpt_coefficient_mu 0.138
_exptl_absorpt_correction_T_max 0.982
_exptl_absorpt_correction_T_min 0.974
_exptl_absorpt_correction_type gaussian
_exptl_absorpt_process_details
;
CrysAlisPro, Agilent Technologies,
Version 1.171.36.28 (release 01-02-2013 CrysAlis171 .NET)
(compiled Feb  1 2013,16:14:44)
Numerical absorption correction based on gaussian integration over
   a multifaceted crystal model
;
_exptl_crystal_colour yellow
_exptl_crystal_density_diffrn 1.62
_exptl_crystal_description block
_exptl_crystal_F_000 2944
_exptl_crystal_size_max 0.2874
_exptl_crystal_size_mid 0.2068
_exptl_crystal_size_min 0.1611
_refine_diff_density_max 0.31
_refine_diff_density_min -0.26
_refine_ls_extinction_method none
_refine_ls_goodness_of_fit_ref 0.874
_refine_ls_hydrogen_treatment mixed
_refine_ls_matrix_type full
_refine_ls_number_parameters 1306
_refine_ls_number_reflns 21277
_refine_ls_number_restraints 1
_refine_ls_R_factor_all 0.066
_refine_ls_R_factor_gt 0.03
_refine_ls_R_Fsqd_factor 0.03
_refine_ls_shift/su_max 0.00909
_refine_ls_structure_factor_coef Fsqd
_refine_ls_weighting_details
;
calc w2 = 1/[s^2^(Fo^2^)]
;
_refine_ls_weighting_scheme calc
_refine_ls_wR_factor_ref 0.072
_reflns_number_gt 21277
_reflns_number_total 27262
_reflns_threshold_expression >3sigma(I)
_cod_data_source_file pc5039sup1.cif
_cod_data_source_block BIPa_X_MM_Shade
_cod_original_cell_volume 5879.29(13)
_cod_original_sg_symbol_H-M 'C 2/c'
_cod_database_code 2312013

loop_
_symmetry_equiv_pos_site_id
_symmetry_equiv_pos_as_xyz
1 +x,+y,+z
2 -x,+y,-z+1/2
-1 -x,-y,-z
-2 +x,-y,+z+1/2
101 +x+1/2,+y+1/2,+z
102 -x+1/2,+y+1/2,-z+1/2
-101 -x+1/2,-y+1/2,-z
-102 +x+1/2,-y+1/2,+z+1/2

loop_
_atom_local_axes_atom_label
_atom_local_axes_atom0
_atom_local_axes_ax1
_atom_local_axes_atom1
_atom_local_axes_atom2
_atom_local_axes_ax2
O(8) C(12) Z O(8) H(3A) Y
O(9) C(12) Z O(9) H(3B) Y
O(1A) C(6A) Z O(1A) H(1A) Y
O(2A) N(4A) Z O(2A) O(3A) Y
O(3A) N(4A) Z O(3A) O(2A) Y
O(4A) N(5A) Z O(4A) O(5A) Y
O(5A) N(5A) Z O(5A) O(4A) Y
O(6A) N(6A) Z O(6A) O(7A) Y
O(7A) N(6A) Z O(7A) O(6A) Y
O(1B) C(6B) Z O(1B) H(1B) Y
O(2B) N(4B) Z O(2B) O(3B) Y
O(3B) N(4B) Z O(3B) O(2B) Y
O(4B) N(5B) Z O(4B) O(5B) Y
O(5B) N(5B) Z O(5B) O(4B) Y
O(6B) N(6B) Z O(6B) O(7B) Y
O(7B) N(6B) Z O(7B) O(6B) Y
N(7) C(16) Z N(7) C(14) Y
N(1A) H(1A) Z N(1A) C(2A) Y
N(3A) H(3A) Z N(3A) C(2A) Y
N(4A) O(3A) Z N(4A) O(2A) Y
N(5A) O(4A) Z N(5A) O(5A) Y
N(6A) O(7A) Z N(6A) O(6A) Y
N(1B) H(1B) Z N(1B) C(2B) Y
N(3B) H(3B) Z N(3B) C(2B) Y
N(4B) O(3B) Z N(4B) O(2B) Y
N(5B) O(4B) Z N(5B) O(5B) Y
N(6B) O(7B) Z N(6B) O(6B) Y
C(12) O(9) Z C(12) O(8) Y
C(13) H(132) Z C(13) H(131) Y
C(14) H(143) Z C(14) H(141) Y
C(15) H(152) Z C(15) H(153) Y
C(16) H(163) Z C(16) H(162) Y
C(2A) H(2A) Z C(2A) N(1A) Y
C(4A) H(4A) Z C(4A) C(5A) Y
C(5A) H(5A) Z C(5A) C(4A) Y
C(6A) O(1A) Z C(6A) C(7A) Y
C(7A) C(8A) Z C(7A) N(4A) Y
C(8A) H(8A) Z C(8A) C(7A) Y
C(9A) C(8A) Z C(9A) C(10A) Y
C(10A) H(10A) Z C(10A) C(11A) Y
C(11A) C(10A) Z C(11A) C(6A) Y
C(2B) H(2B) Z C(2B) N(1B) Y
C(4B) H(4B) Z C(4B) C(5B) Y
C(5B) H(5B) Z C(5B) C(4B) Y
C(6B) O(1B) Z C(6B) C(11B) Y
C(7B) C(8B) Z C(7B) N(4B) Y
C(8B) H(8B) Z C(8B) C(7B) Y
C(9B) C(10B) Z C(9B) C(8B) Y
C(10B) H(10B) Z C(10B) C(11B) Y
C(11B) C(10B) Z C(11B) N(6B) Y
H(131) C(13) Z H(131) H(132) Y
H(132) C(13) Z H(132) H(131) Y
H(141) C(14) Z H(141) H(143) Y
H(142) C(14) Z H(142) H(143) Y
H(143) C(14) Z H(143) H(142) Y
H(151) C(15) Z H(151) H(152) Y
H(152) C(15) Z H(152) H(151) Y
H(153) C(15) Z H(153) H(152) Y
H(161) C(16) Z H(161) H(163) Y
H(162) C(16) Z H(162) H(163) Y
H(163) C(16) Z H(163) H(161) Y
H(1A) N(1A) Z H(1A) O(1A) Y
H(3A) N(3A) Z H(3A) O(8) Y
H(2A) C(2A) Z H(2A) N(1A) Y
H(4A) C(4A) Z H(4A) C(5A) Y
H(5A) C(5A) Z H(5A) C(4A) Y
H(8A) C(8A) Z H(8A) C(7A) Y
H(10A) C(10A) Z H(10A) C(11A) Y
H(1B) N(1B) Z H(1B) O(1B) Y
H(3B) N(3B) Z H(3B) C(2B) Y
H(2B) C(2B) Z H(2B) N(1B) Y
H(4B) C(4B) Z H(4B) C(5B) Y
H(5B) C(5B) Z H(5B) C(4B) Y
H(8B) C(8B) Z H(8B) C(7B) Y
H(10B) C(10B) Z H(10B) C(11B) Y

loop_
_atom_rho_multipole_atom_label
_atom_rho_multipole_coeff_Pv
_atom_rho_multipole_coeff_P00
_atom_rho_multipole_coeff_P11
_atom_rho_multipole_coeff_P1-1
_atom_rho_multipole_coeff_P10
_atom_rho_multipole_coeff_P20
_atom_rho_multipole_coeff_P21
_atom_rho_multipole_coeff_P2-1
_atom_rho_multipole_coeff_P22
_atom_rho_multipole_coeff_P2-2
_atom_rho_multipole_coeff_P30
_atom_rho_multipole_coeff_P31
_atom_rho_multipole_coeff_P3-1
_atom_rho_multipole_coeff_P32
_atom_rho_multipole_coeff_P3-2
_atom_rho_multipole_coeff_P33
_atom_rho_multipole_coeff_P3-3
_atom_rho_multipole_coeff_P40
_atom_rho_multipole_coeff_P41
_atom_rho_multipole_coeff_P4-1
_atom_rho_multipole_coeff_P42
_atom_rho_multipole_coeff_P4-2
_atom_rho_multipole_coeff_P43
_atom_rho_multipole_coeff_P4-3
_atom_rho_multipole_coeff_P44
_atom_rho_multipole_coeff_P4-4
_atom_rho_multipole_kappa
_atom_rho_multipole_kappa_prime0
_atom_rho_multipole_kappa_prime1
_atom_rho_multipole_kappa_prime2
_atom_rho_multipole_kappa_prime3
_atom_rho_multipole_kappa_prime4
_atom_rho_multipole_radial_slater_n0
_atom_rho_multipole_radial_slater_zeta0
_atom_rho_multipole_radial_slater_n1
_atom_rho_multipole_radial_slater_zeta1
_atom_rho_multipole_radial_slater_n2
_atom_rho_multipole_radial_slater_zeta2
_atom_rho_multipole_radial_slater_n3
_atom_rho_multipole_radial_slater_zeta3
_atom_rho_multipole_radial_slater_n4
_atom_rho_multipole_radial_slater_zeta4
O(8) 6.41(3) 0 0.037(14) 0.027(12) -0.090(13) -0.002(14) -0.032(13) -0.028(13) -0.067(13) 0.046(13) 0.071(9) -0.009(9) -0.035(8) 0.002(8) -0.002(8) 0.013(8) -0.008(8) 0 0 0 0 0 0 0 0 0 0.9923(14) 1.15(2) 1.146744 1.146744 1.146744 1.146744 2 4.466 2 4.466 2 4.466 3 4.466 4 4.466
O(9) 6.36(3) 0 -0.082(14) 0.037(12) -0.066(15) -0.030(17) 0.001(14) -0.021(13) -0.020(13) 0.084(13) 0.014(10) 0.026(9) -0.013(9) 0.009(8) 0.029(9) -0.035(8) 0.036(8) 0 0 0 0 0 0 0 0 0 0.9923(14) 1.15(2) 1.146744 1.146744 1.146744 1.146744 2 4.466 2 4.466 2 4.466 3 4.466 4 4.466
O(1A) 6.41(3) 0 -0.020(13) 0.018(12) -0.083(12) 0.015(12) 0.003(13) -0.022(12) -0.067(13) 0.052(13) 0.037(9) -0.001(8) 0.008(8) 0.007(8) -0.007(8) -0.026(8) 0.032(8) 0 0 0 0 0 0 0 0 0 0.9923(14) 1.15(2) 1.146744 1.146744 1.146744 1.146744 2 4.466 2 4.466 2 4.466 3 4.466 4 4.466
O(2A) 6.30(3) 0 0.108(18) -0.032(14) -0.115(15) -0.103(17) 0.007(17) 0.039(15) -0.134(17) 0.004(17) 0.029(10) -0.044(11) 0.040(9) -0.001(10) 0.003(10) 0.071(10) -0.054(10) 0 0 0 0 0 0 0 0 0 0.9923(14) 1.15(2) 1.146744 1.146744 1.146744 1.146744 2 4.466 2 4.466 2 4.466 3 4.466 4 4.466
O(3A) 6.36(3) 0 -0.046(15) -0.014(13) -0.092(17) -0.102(19) -0.033(16) -0.018(14) -0.096(14) -0.028(15) -0.005(11) 0.019(10) 0.017(10) 0.027(9) 0.008(9) -0.001(9) 0.015(9) 0 0 0 0 0 0 0 0 0 0.9923(14) 1.15(2) 1.146744 1.146744 1.146744 1.146744 2 4.466 2 4.466 2 4.466 3 4.466 4 4.466
O(4A) 6.38(3) 0 -0.07(2) -0.020(15) -0.02(2) -0.06(2) 0.05(2) -0.028(17) -0.108(18) -0.015(18) 0.005(13) 0.030(12) 0.008(11) 0.059(10) 0.017(11) -0.038(11) 0.020(11) 0 0 0 0 0 0 0 0 0 0.9923(14) 1.15(2) 1.146744 1.146744 1.146744 1.146744 2 4.466 2 4.466 2 4.466 3 4.466 4 4.466
O(5A) 6.40(3) 0 -0.060(16) 0.046(15) -0.050(16) -0.083(17) -0.026(16) 0.010(15) -0.126(17) -0.003(16) -0.012(11) 0.021(10) 0.033(10) 0.034(10) 0.018(10) -0.043(10) -0.007(9) 0 0 0 0 0 0 0 0 0 0.9923(14) 1.15(2) 1.146744 1.146744 1.146744 1.146744 2 4.466 2 4.466 2 4.466 3 4.466 4 4.466
O(6A) 6.38(3) 0 -0.050(17) -0.017(16) -0.059(14) -0.108(17) 0.021(16) -0.015(15) -0.12(2) -0.043(17) 0.007(11) 0.036(10) 0.019(10) 0.010(10) 0.020(10) -0.023(10) -0.020(11) 0 0 0 0 0 0 0 0 0 0.9923(14) 1.15(2) 1.146744 1.146744 1.146744 1.146744 2 4.466 2 4.466 2 4.466 3 4.466 4 4.466
O(7A) 6.34(3) 0 -0.103(16) 0.010(15) -0.081(16) -0.115(18) 0.007(16) -0.024(16) -0.096(16) -0.014(15) -0.003(11) 0.023(10) -0.023(10) 0.022(10) -0.041(9) 0.001(9) 0.070(10) 0 0 0 0 0 0 0 0 0 0.9923(14) 1.15(2) 1.146744 1.146744 1.146744 1.146744 2 4.466 2 4.466 2 4.466 3 4.466 4 4.466
O(1B) 6.38(3) 0 -0.050(14) 0.019(13) -0.054(13) 0.020(14) -0.009(14) 0.010(13) -0.110(14) 0.041(14) 0.027(9) 0.024(9) 0.005(8) -0.001(9) -0.005(9) 0.025(9) 0.017(9) 0 0 0 0 0 0 0 0 0 0.9923(14) 1.15(2) 1.146744 1.146744 1.146744 1.146744 2 4.466 2 4.466 2 4.466 3 4.466 4 4.466
O(2B) 6.33(3) 0 -0.086(17) -0.047(15) -0.067(15) -0.067(16) 0.022(16) 0.042(15) -0.151(17) -0.001(17) 0.029(10) -0.010(10) 0.038(10) 0.018(10) 0.009(10) 0.044(10) -0.030(10) 0 0 0 0 0 0 0 0 0 0.9923(14) 1.15(2) 1.146744 1.146744 1.146744 1.146744 2 4.466 2 4.466 2 4.466 3 4.466 4 4.466
O(3B) 6.20(3) 0 0.230(17) 0.002(14) -0.050(18) -0.19(2) 0.032(18) -0.007(15) -0.053(15) 0.009(16) -0.044(11) -0.082(11) -0.016(10) 0.053(10) 0.022(10) 0.091(10) 0.045(9) 0 0 0 0 0 0 0 0 0 0.9923(14) 1.15(2) 1.146744 1.146744 1.146744 1.146744 2 4.466 2 4.466 2 4.466 3 4.466 4 4.466
O(4B) 6.38(3) 0 0.024(18) -0.054(14) -0.05(2) -0.12(2) 0.07(2) 0.013(16) -0.102(16) -0.025(17) 0.025(12) 0.017(11) 0.005(10) 0.077(10) -0.013(10) 0.034(10) 0.012(10) 0 0 0 0 0 0 0 0 0 0.9923(14) 1.15(2) 1.146744 1.146744 1.146744 1.146744 2 4.466 2 4.466 2 4.466 3 4.466 4 4.466
O(5B) 6.37(3) 0 -0.097(17) 0.012(16) -0.021(16) -0.084(17) -0.008(17) 0.000(16) -0.125(18) 0.001(17) 0.016(11) 0.036(11) 0.011(10) 0.063(10) 0.022(10) -0.059(10) 0.012(10) 0 0 0 0 0 0 0 0 0 0.9923(14) 1.15(2) 1.146744 1.146744 1.146744 1.146744 2 4.466 2 4.466 2 4.466 3 4.466 4 4.466
O(6B) 6.42(3) 0 0.052(14) 0.018(15) -0.045(14) -0.072(16) 0.011(14) 0.024(14) -0.100(16) 0.007(15) 0.012(10) -0.011(9) 0.040(9) 0.005(9) -0.016(9) 0.009(9) -0.001(9) 0 0 0 0 0 0 0 0 0 0.9923(14) 1.15(2) 1.146744 1.146744 1.146744 1.146744 2 4.466 2 4.466 2 4.466 3 4.466 4 4.466
O(7B) 6.32(3) 0 0.12(2) -0.028(16) -0.057(17) -0.115(19) 0.037(19) 0.020(17) -0.088(19) -0.010(19) -0.067(11) 0.003(11) 0.012(10) 0.073(11) 0.050(11) 0.090(11) -0.010(11) 0 0 0 0 0 0 0 0 0 0.9923(14) 1.15(2) 1.146744 1.146744 1.146744 1.146744 2 4.466 2 4.466 2 4.466 3 4.466 4 4.466
N(7) 5.23(4) 0 -0.008(18) -0.009(19) 0.02(2) -0.009(17) -0.001(15) 0.008(16) 0.031(15) 0.022(15) 0.319(19) 0.051(16) -0.011(17) 0.012(16) 0.029(16) -0.021(15) -0.227(16) 0 0 0 0 0 0 0 0 0 0.999(2) 0.792(9) 0.792188 0.792188 0.792188 0.792188 2 3.83936 2 3.83936 2 3.83936 3 3.83936 4 3.83936
N(1A) 5.36(4) 0 0.007(18) -0.05(3) 0.05(2) 0.143(17) 0.031(14) -0.03(2) -0.040(18) 0.024(16) 0.30(2) 0.021(14) -0.039(18) 0.175(17) -0.022(16) -0.003(16) -0.006(16) 0 0 0 0 0 0 0 0 0 0.999(2) 0.792(9) 0.792188 0.792188 0.792188 0.792188 2 3.83936 2 3.83936 2 3.83936 3 3.83936 4 3.83936
N(3A) 5.41(4) 0 -0.027(19) -0.00(2) 0.03(2) 0.15(2) 0.020(15) 0.02(2) -0.089(17) 0.007(17) 0.28(2) 0.013(14) -0.06(2) 0.182(18) 0.010(17) 0.035(17) -0.021(16) 0 0 0 0 0 0 0 0 0 0.999(2) 0.792(9) 0.792188 0.792188 0.792188 0.792188 2 3.83936 2 3.83936 2 3.83936 3 3.83936 4 3.83936
N(4A) 5.23(4) 0 -0.009(17) -0.03(2) -0.02(2) 0.15(2) -0.003(15) -0.050(17) -0.186(15) -0.007(14) 0.40(2) -0.028(16) 0.082(19) 0.320(18) -0.012(16) 0.027(15) 0.020(15) 0 0 0 0 0 0 0 0 0 0.999(2) 0.792(9) 0.792188 0.792188 0.792188 0.792188 2 3.83936 2 3.83936 2 3.83936 3 3.83936 4 3.83936
N(5A) 5.18(4) 0 -0.001(18) -0.026(19) -0.08(2) 0.13(2) 0.034(16) -0.025(18) -0.195(16) 0.016(15) 0.34(2) 0.010(17) 0.08(2) 0.270(18) -0.009(16) 0.011(15) 0.010(15) 0 0 0 0 0 0 0 0 0 0.999(2) 0.792(9) 0.792188 0.792188 0.792188 0.792188 2 3.83936 2 3.83936 2 3.83936 3 3.83936 4 3.83936
N(6A) 5.08(4) 0 0.015(17) 0.00(2) 0.02(2) 0.146(19) 0.042(14) 0.008(18) -0.140(17) 0.009(14) 0.42(2) -0.017(15) 0.053(19) 0.290(19) -0.044(15) 0.015(14) 0.026(16) 0 0 0 0 0 0 0 0 0 0.999(2) 0.792(9) 0.792188 0.792188 0.792188 0.792188 2 3.83936 2 3.83936 2 3.83936 3 3.83936 4 3.83936
N(1B) 5.37(4) 0 0.009(18) -0.05(2) 0.05(2) 0.176(18) -0.023(14) -0.010(19) -0.038(17) 0.007(16) 0.296(19) 0.004(14) 0.005(18) 0.176(17) -0.025(16) 0.016(16) 0.018(16) 0 0 0 0 0 0 0 0 0 0.999(2) 0.792(9) 0.792188 0.792188 0.792188 0.792188 2 3.83936 2 3.83936 2 3.83936 3 3.83936 4 3.83936
N(3B) 5.34(4) 0 0.002(19) 0.11(3) 0.03(2) 0.147(18) -0.011(15) -0.03(2) -0.055(19) 0.018(17) 0.28(2) -0.016(15) -0.025(19) 0.154(17) -0.007(17) -0.024(16) -0.018(17) 0 0 0 0 0 0 0 0 0 0.999(2) 0.792(9) 0.792188 0.792188 0.792188 0.792188 2 3.83936 2 3.83936 2 3.83936 3 3.83936 4 3.83936
N(4B) 5.11(4) 0 -0.074(18) -0.067(19) 0.03(2) 0.210(19) -0.030(15) 0.008(17) -0.191(16) 0.024(14) 0.42(2) -0.044(17) 0.068(19) 0.279(18) 0.005(15) 0.023(15) 0.028(15) 0 0 0 0 0 0 0 0 0 0.999(2) 0.792(9) 0.792188 0.792188 0.792188 0.792188 2 3.83936 2 3.83936 2 3.83936 3 3.83936 4 3.83936
N(5B) 5.16(4) 0 -0.029(18) -0.053(19) -0.00(2) 0.12(2) 0.022(16) -0.010(18) -0.202(16) 0.014(15) 0.35(2) 0.043(17) 0.03(2) 0.258(19) 0.004(16) -0.006(15) -0.019(15) 0 0 0 0 0 0 0 0 0 0.999(2) 0.792(9) 0.792188 0.792188 0.792188 0.792188 2 3.83936 2 3.83936 2 3.83936 3 3.83936 4 3.83936
N(6B) 5.17(4) 0 -0.010(18) -0.08(2) 0.05(2) 0.164(18) 0.003(15) -0.014(18) -0.189(16) -0.012(15) 0.40(2) -0.012(16) 0.036(19) 0.266(19) 0.011(16) -0.005(15) 0.021(15) 0 0 0 0 0 0 0 0 0 0.999(2) 0.792(9) 0.792188 0.792188 0.792188 0.792188 2 3.83936 2 3.83936 2 3.83936 3 3.83936 4 3.83936
C(12) 3.81(5) 0 0.01(2) 0.04(2) 0.05(2) 0.26(2) 0.010(16) -0.067(17) -0.225(17) -0.022(16) 0.40(2) -0.004(18) 0.10(2) 0.34(2) -0.002(18) 0.010(18) 0.031(17) 0 0 0 0 0 0 0 0 0 1.028(3) 0.866(7) 0.865501 0.865501 0.865501 0.865501 2 3.1762 2 3.1762 2 3.1762 3 3.1762 4 3.1762
C(13) 4.06(5) 0 -0.04(2) 0.13(2) 0.07(2) 0.069(19) 0.103(15) -0.073(17) -0.103(18) 0.072(16) 0.28(2) 0.009(17) 0.044(17) 0.020(19) -0.007(18) -0.031(18) -0.34(2) 0 0 0 0 0 0 0 0 0 1.028(3) 0.866(7) 0.865501 0.865501 0.865501 0.865501 2 3.1762 2 3.1762 2 3.1762 3 3.1762 4 3.1762
C(14) 4.16(5) 0 0.10(2) 0.18(2) 0.09(3) 0.04(2) -0.075(18) -0.039(19) -0.055(19) -0.114(18) 0.34(2) 0.044(18) 0.006(19) -0.00(2) -0.05(2) -0.037(18) -0.26(2) 0 0 0 0 0 0 0 0 0 1.028(3) 0.866(7) 0.865501 0.865501 0.865501 0.865501 2 3.1762 2 3.1762 2 3.1762 3 3.1762 4 3.1762
C(15) 4.05(5) 0 0.08(2) 0.11(3) -0.09(3) 0.02(3) -0.05(2) -0.01(2) -0.061(19) -0.123(18) 0.10(3) -0.01(2) -0.02(2) -0.01(2) 0.04(2) -0.092(17) -0.26(2) 0 0 0 0 0 0 0 0 0 1.028(3) 0.866(7) 0.865501 0.865501 0.865501 0.865501 2 3.1762 2 3.1762 2 3.1762 3 3.1762 4 3.1762
C(16) 4.23(6) 0 -0.28(3) 0.02(3) 0.08(3) 0.05(3) 0.10(2) 0.00(2) 0.02(2) 0.02(2) 0.38(3) -0.02(2) -0.02(2) -0.10(2) -0.02(2) 0.00(2) -0.34(2) 0 0 0 0 0 0 0 0 0 1.028(3) 0.866(7) 0.865501 0.865501 0.865501 0.865501 2 3.1762 2 3.1762 2 3.1762 3 3.1762 4 3.1762
C(2A) 4.04(5) 0 -0.01(2) 0.02(3) 0.06(3) 0.26(2) -0.081(18) -0.05(2) -0.19(2) -0.014(18) 0.36(3) 0.026(19) 0.00(2) 0.24(2) 0.02(2) -0.063(19) -0.03(2) 0 0 0 0 0 0 0 0 0 1.028(3) 0.866(7) 0.865501 0.865501 0.865501 0.865501 2 3.1762 2 3.1762 2 3.1762 3 3.1762 4 3.1762
C(4A) 3.97(5) 0 0.07(2) -0.01(3) 0.05(3) 0.15(2) -0.010(18) -0.05(2) -0.09(2) 0.02(2) 0.30(3) 0.027(19) 0.03(2) 0.17(2) -0.00(2) -0.03(2) 0.01(2) 0 0 0 0 0 0 0 0 0 1.028(3) 0.866(7) 0.865501 0.865501 0.865501 0.865501 2 3.1762 2 3.1762 2 3.1762 3 3.1762 4 3.1762
C(5A) 3.97(5) 0 0.01(2) 0.14(3) 0.02(3) 0.27(2) 0.032(18) -0.08(2) -0.08(2) -0.022(19) 0.31(3) 0.017(19) 0.05(2) 0.21(2) -0.03(2) -0.03(2) 0.059(19) 0 0 0 0 0 0 0 0 0 1.028(3) 0.866(7) 0.865501 0.865501 0.865501 0.865501 2 3.1762 2 3.1762 2 3.1762 3 3.1762 4 3.1762
C(6A) 3.78(5) 0 -0.024(19) 0.01(2) 0.07(2) 0.175(18) -0.043(16) 0.011(18) -0.194(17) 0.017(16) 0.39(2) -0.033(18) 0.03(2) 0.23(2) -0.021(18) 0.046(18) 0.000(18) 0 0 0 0 0 0 0 0 0 1.028(3) 0.866(7) 0.865501 0.865501 0.865501 0.865501 2 3.1762 2 3.1762 2 3.1762 3 3.1762 4 3.1762
C(7A) 3.82(5) 0 -0.028(19) -0.15(2) 0.08(2) 0.150(19) -0.034(16) 0.110(19) -0.052(17) 0.017(16) 0.24(2) -0.015(18) -0.04(2) 0.22(2) 0.001(19) 0.027(17) -0.005(18) 0 0 0 0 0 0 0 0 0 1.028(3) 0.866(7) 0.865501 0.865501 0.865501 0.865501 2 3.1762 2 3.1762 2 3.1762 3 3.1762 4 3.1762
C(8A) 4.03(5) 0 0.01(2) 0.10(2) 0.12(3) 0.23(2) -0.004(16) -0.026(19) -0.201(18) 0.039(17) 0.33(2) -0.030(17) 0.02(2) 0.180(19) -0.028(19) -0.017(19) -0.048(18) 0 0 0 0 0 0 0 0 0 1.028(3) 0.866(7) 0.865501 0.865501 0.865501 0.865501 2 3.1762 2 3.1762 2 3.1762 3 3.1762 4 3.1762
C(9A) 3.98(5) 0 0.01(2) 0.10(2) 0.17(3) 0.18(2) 0.004(17) -0.13(2) -0.034(18) 0.015(17) 0.31(2) 0.034(19) 0.00(2) 0.17(2) -0.001(19) 0.023(18) -0.004(18) 0 0 0 0 0 0 0 0 0 1.028(3) 0.866(7) 0.865501 0.865501 0.865501 0.865501 2 3.1762 2 3.1762 2 3.1762 3 3.1762 4 3.1762
C(10A) 3.98(5) 0 -0.00(2) 0.03(3) 0.07(2) 0.161(19) -0.018(16) -0.01(2) -0.224(19) -0.039(17) 0.35(2) -0.009(17) 0.01(2) 0.20(2) -0.013(19) -0.014(18) 0.032(18) 0 0 0 0 0 0 0 0 0 1.028(3) 0.866(7) 0.865501 0.865501 0.865501 0.865501 2 3.1762 2 3.1762 2 3.1762 3 3.1762 4 3.1762
C(11A) 3.85(5) 0 -0.008(19) 0.11(2) 0.12(2) 0.144(19) -0.024(16) -0.111(19) -0.070(17) -0.002(16) 0.25(2) 0.012(18) -0.01(2) 0.22(2) -0.001(19) -0.021(17) -0.006(18) 0 0 0 0 0 0 0 0 0 1.028(3) 0.866(7) 0.865501 0.865501 0.865501 0.865501 2 3.1762 2 3.1762 2 3.1762 3 3.1762 4 3.1762
C(2B) 3.99(5) 0 -0.01(2) 0.06(3) 0.08(3) 0.17(2) -0.027(17) -0.02(2) -0.118(19) 0.021(18) 0.37(2) 0.050(18) -0.05(2) 0.21(2) -0.04(2) -0.001(19) -0.042(19) 0 0 0 0 0 0 0 0 0 1.028(3) 0.866(7) 0.865501 0.865501 0.865501 0.865501 2 3.1762 2 3.1762 2 3.1762 3 3.1762 4 3.1762
C(4B) 4.05(5) 0 0.05(2) 0.07(3) 0.08(3) 0.22(2) -0.018(18) -0.05(2) -0.12(2) -0.013(19) 0.33(2) 0.004(19) 0.07(2) 0.18(2) 0.01(2) -0.002(19) 0.070(19) 0 0 0 0 0 0 0 0 0 1.028(3) 0.866(7) 0.865501 0.865501 0.865501 0.865501 2 3.1762 2 3.1762 2 3.1762 3 3.1762 4 3.1762
C(5B) 4.05(5) 0 0.00(2) 0.07(3) -0.03(3) 0.19(2) 0.007(17) -0.10(2) -0.16(2) -0.05(2) 0.30(2) -0.050(18) 0.06(2) 0.26(2) -0.09(2) 0.03(2) 0.06(2) 0 0 0 0 0 0 0 0 0 1.028(3) 0.866(7) 0.865501 0.865501 0.865501 0.865501 2 3.1762 2 3.1762 2 3.1762 3 3.1762 4 3.1762
C(6B) 3.87(4) 0 0.018(19) 0.00(2) 0.10(2) 0.196(19) 0.022(16) -0.004(19) -0.225(18) 0.001(16) 0.34(2) -0.032(18) 0.03(2) 0.26(2) 0.006(18) 0.003(18) 0.025(18) 0 0 0 0 0 0 0 0 0 1.028(3) 0.866(7) 0.865501 0.865501 0.865501 0.865501 2 3.1762 2 3.1762 2 3.1762 3 3.1762 4 3.1762
C(7B) 4.03(5) 0 0.02(2) -0.14(2) 0.13(2) 0.121(19) -0.011(16) 0.099(19) -0.041(17) 0.005(16) 0.23(2) -0.054(19) 0.02(2) 0.20(2) 0.041(19) -0.031(18) -0.029(18) 0 0 0 0 0 0 0 0 0 1.028(3) 0.866(7) 0.865501 0.865501 0.865501 0.865501 2 3.1762 2 3.1762 2 3.1762 3 3.1762 4 3.1762
C(8B) 4.05(5) 0 0.03(2) 0.05(2) 0.15(3) 0.17(2) -0.021(16) -0.021(19) -0.189(18) 0.026(17) 0.26(2) 0.065(17) -0.01(2) 0.131(19) -0.013(19) -0.051(18) 0.025(18) 0 0 0 0 0 0 0 0 0 1.028(3) 0.866(7) 0.865501 0.865501 0.865501 0.865501 2 3.1762 2 3.1762 2 3.1762 3 3.1762 4 3.1762
C(9B) 4.00(5) 0 0.04(2) 0.22(2) 0.06(3) 0.10(2) -0.013(18) -0.14(2) -0.092(17) -0.027(17) 0.31(2) 0.04(2) 0.06(2) 0.22(2) -0.049(19) -0.029(18) -0.015(18) 0 0 0 0 0 0 0 0 0 1.028(3) 0.866(7) 0.865501 0.865501 0.865501 0.865501 2 3.1762 2 3.1762 2 3.1762 3 3.1762 4 3.1762
C(10B) 3.98(5) 0 0.00(2) -0.02(3) 0.07(2) 0.13(2) 0.049(16) -0.04(2) -0.227(19) 0.007(17) 0.38(2) -0.028(18) 0.05(2) 0.20(2) 0.013(19) 0.026(19) -0.008(19) 0 0 0 0 0 0 0 0 0 1.028(3) 0.866(7) 0.865501 0.865501 0.865501 0.865501 2 3.1762 2 3.1762 2 3.1762 3 3.1762 4 3.1762
C(11B) 3.82(5) 0 -0.03(2) -0.14(2) 0.10(2) 0.12(2) 0.029(16) 0.13(2) 0.008(17) 0.021(16) 0.27(2) 0.008(19) -0.08(2) 0.19(2) 0.046(19) 0.015(18) -0.022(18) 0 0 0 0 0 0 0 0 0 1.028(3) 0.866(7) 0.865501 0.865501 0.865501 0.865501 2 3.1762 2 3.1762 2 3.1762 3 3.1762 4 3.1762
H(131) 0.72(2) 0 0 0 0.078(17) 0 0 0 0 0 0 0 0 0 0 0 0 0 0 0 0 0 0 0 0 0 1.2 1.2 1.2 1.2 1.2 1.2 0 2 1 2 2 2 3 2 4 2
H(132) 0.81(2) 0 0 0 0.120(16) 0 0 0 0 0 0 0 0 0 0 0 0 0 0 0 0 0 0 0 0 0 1.2 1.2 1.2 1.2 1.2 1.2 0 2 1 2 2 2 3 2 4 2
H(141) 0.68(3) 0 0 0 0.072(19) 0 0 0 0 0 0 0 0 0 0 0 0 0 0 0 0 0 0 0 0 0 1.2 1.2 1.2 1.2 1.2 1.2 0 2 1 2 2 2 3 2 4 2
H(142) 0.78(3) 0 0 0 0.17(2) 0 0 0 0 0 0 0 0 0 0 0 0 0 0 0 0 0 0 0 0 0 1.2 1.2 1.2 1.2 1.2 1.2 0 2 1 2 2 2 3 2 4 2
H(143) 0.74(3) 0 0 0 0.161(19) 0 0 0 0 0 0 0 0 0 0 0 0 0 0 0 0 0 0 0 0 0 1.2 1.2 1.2 1.2 1.2 1.2 0 2 1 2 2 2 3 2 4 2
H(151) 0.82(3) 0 0 0 0.14(2) 0 0 0 0 0 0 0 0 0 0 0 0 0 0 0 0 0 0 0 0 0 1.2 1.2 1.2 1.2 1.2 1.2 0 2 1 2 2 2 3 2 4 2
H(152) 0.97(3) 0 0 0 0.18(2) 0 0 0 0 0 0 0 0 0 0 0 0 0 0 0 0 0 0 0 0 0 1.2 1.2 1.2 1.2 1.2 1.2 0 2 1 2 2 2 3 2 4 2
H(153) 0.78(3) 0 0 0 0.15(2) 0 0 0 0 0 0 0 0 0 0 0 0 0 0 0 0 0 0 0 0 0 1.2 1.2 1.2 1.2 1.2 1.2 0 2 1 2 2 2 3 2 4 2
H(161) 0.74(3) 0 0 0 0.07(2) 0 0 0 0 0 0 0 0 0 0 0 0 0 0 0 0 0 0 0 0 0 1.2 1.2 1.2 1.2 1.2 1.2 0 2 1 2 2 2 3 2 4 2
H(162) 0.80(3) 0 0 0 0.11(2) 0 0 0 0 0 0 0 0 0 0 0 0 0 0 0 0 0 0 0 0 0 1.2 1.2 1.2 1.2 1.2 1.2 0 2 1 2 2 2 3 2 4 2
H(163) 0.73(3) 0 0 0 0.12(2) 0 0 0 0 0 0 0 0 0 0 0 0 0 0 0 0 0 0 0 0 0 1.2 1.2 1.2 1.2 1.2 1.2 0 2 1 2 2 2 3 2 4 2
H(1A) 0.54(2) 0 0 0 0.175(16) 0 0 0 0 0 0 0 0 0 0 0 0 0 0 0 0 0 0 0 0 0 1.2 1.2 1.2 1.2 1.2 1.2 0 2 1 2 2 2 3 2 4 2
H(3A) 0.50(2) 0 0 0 0.088(18) 0 0 0 0 0 0 0 0 0 0 0 0 0 0 0 0 0 0 0 0 0 1.2 1.2 1.2 1.2 1.2 1.2 0 2 1 2 2 2 3 2 4 2
H(2A) 0.61(2) 0 0 0 0.102(18) 0 0 0 0 0 0 0 0 0 0 0 0 0 0 0 0 0 0 0 0 0 1.2 1.2 1.2 1.2 1.2 1.2 0 2 1 2 2 2 3 2 4 2
H(4A) 0.61(2) 0 0 0 0.154(19) 0 0 0 0 0 0 0 0 0 0 0 0 0 0 0 0 0 0 0 0 0 1.2 1.2 1.2 1.2 1.2 1.2 0 2 1 2 2 2 3 2 4 2
H(5A) 0.61(3) 0 0 0 0.127(19) 0 0 0 0 0 0 0 0 0 0 0 0 0 0 0 0 0 0 0 0 0 1.2 1.2 1.2 1.2 1.2 1.2 0 2 1 2 2 2 3 2 4 2
H(8A) 0.66(2) 0 0 0 0.064(17) 0 0 0 0 0 0 0 0 0 0 0 0 0 0 0 0 0 0 0 0 0 1.2 1.2 1.2 1.2 1.2 1.2 0 2 1 2 2 2 3 2 4 2
H(10A) 0.64(2) 0 0 0 0.115(17) 0 0 0 0 0 0 0 0 0 0 0 0 0 0 0 0 0 0 0 0 0 1.2 1.2 1.2 1.2 1.2 1.2 0 2 1 2 2 2 3 2 4 2
H(1B) 0.48(2) 0 0 0 0.125(16) 0 0 0 0 0 0 0 0 0 0 0 0 0 0 0 0 0 0 0 0 0 1.2 1.2 1.2 1.2 1.2 1.2 0 2 1 2 2 2 3 2 4 2
H(3B) 0.50(2) 0 0 0 0.150(17) 0 0 0 0 0 0 0 0 0 0 0 0 0 0 0 0 0 0 0 0 0 1.2 1.2 1.2 1.2 1.2 1.2 0 2 1 2 2 2 3 2 4 2
H(2B) 0.62(2) 0 0 0 0.117(18) 0 0 0 0 0 0 0 0 0 0 0 0 0 0 0 0 0 0 0 0 0 1.2 1.2 1.2 1.2 1.2 1.2 0 2 1 2 2 2 3 2 4 2
H(4B) 0.65(2) 0 0 0 0.173(18) 0 0 0 0 0 0 0 0 0 0 0 0 0 0 0 0 0 0 0 0 0 1.2 1.2 1.2 1.2 1.2 1.2 0 2 1 2 2 2 3 2 4 2
H(5B) 0.66(2) 0 0 0 0.125(18) 0 0 0 0 0 0 0 0 0 0 0 0 0 0 0 0 0 0 0 0 0 1.2 1.2 1.2 1.2 1.2 1.2 0 2 1 2 2 2 3 2 4 2
H(8B) 0.70(2) 0 0 0 0.118(17) 0 0 0 0 0 0 0 0 0 0 0 0 0 0 0 0 0 0 0 0 0 1.2 1.2 1.2 1.2 1.2 1.2 0 2 1 2 2 2 3 2 4 2
H(10B) 0.71(2) 0 0 0 0.091(17) 0 0 0 0 0 0 0 0 0 0 0 0 0 0 0 0 0 0 0 0 0 1.2 1.2 1.2 1.2 1.2 1.2 0 2 1 2 2 2 3 2 4 2

loop_
_atom_site_aniso_label
_atom_site_aniso_U_11
_atom_site_aniso_U_22
_atom_site_aniso_U_33
_atom_site_aniso_U_12
_atom_site_aniso_U_13
_atom_site_aniso_U_23
O(8) 0.0129(2) 0.01169(19) 0.0195(2) -0.00025(15) 0.00521(19) 0.00035(16)
O(9) 0.0104(2) 0.0190(2) 0.0199(2) -0.00040(17) 0.00699(19) 0.00325(18)
N(7) 0.01440(17) 0.01112(13) 0.01074(13) 0.00089(11) 0.00322(12) -0.00017(10)
C(12) 0.00918(16) 0.01218(14) 0.01078(13) -0.00069(11) 0.00316(11) 0.00043(10)
C(13) 0.00973(15) 0.01138(13) 0.01236(14) -0.00013(10) 0.00364(12) 0.00119(10)
C(14) 0.01377(19) 0.01818(18) 0.01483(17) 0.00377(13) 0.00299(14) 0.00375(13)
C(15) 0.0184(2) 0.01416(17) 0.0266(2) -0.00330(15) 0.00300(19) 0.00510(15)
C(16) 0.0446(4) 0.0214(2) 0.0167(2) 0.0055(2) 0.0147(2) -0.00432(16)
N(1A) 0.01152(16) 0.01511(15) 0.01195(14) 0.00231(11) 0.00251(12) 0.00125(11)
N(3A) 0.01155(17) 0.01609(16) 0.01694(16) 0.00171(12) 0.00411(14) -0.00062(12)
C(2A) 0.01499(19) 0.01494(16) 0.01550(17) 0.00159(13) 0.00672(15) 0.00267(12)
C(4A) 0.0155(2) 0.0242(2) 0.01096(15) 0.00532(15) 0.00219(14) 0.00177(13)
C(5A) 0.0148(2) 0.0246(2) 0.01284(16) 0.00391(15) 0.00593(15) 0.00238(14)
O(1A) 0.0123(2) 0.0174(2) 0.01168(18) 0.00606(16) 0.00419(16) 0.00384(15)
O(2A) 0.0167(3) 0.0346(3) 0.0137(2) 0.0062(3) 0.0062(2) 0.0110(2)
O(3A) 0.0203(3) 0.0235(3) 0.0182(2) 0.0035(2) 0.0129(2) 0.0075(2)
O(4A) 0.0168(3) 0.0373(4) 0.0225(3) 0.0135(3) 0.0079(3) 0.0042(3)
O(5A) 0.0191(3) 0.0231(3) 0.0167(2) 0.0077(2) 0.0024(2) 0.0072(2)
O(6A) 0.0222(4) 0.0370(4) 0.0123(2) -0.0045(3) 0.0104(2) -0.0010(2)
O(7A) 0.0127(3) 0.0304(3) 0.0195(3) 0.0023(2) 0.0092(2) 0.0047(2)
N(4A) 0.01370(17) 0.01516(14) 0.01031(13) 0.00107(11) 0.00560(12) 0.00327(10)
N(5A) 0.01181(17) 0.01687(16) 0.01262(14) 0.00432(12) 0.00162(12) 0.00065(12)
N(6A) 0.01352(17) 0.01585(15) 0.01157(14) 0.00015(11) 0.00725(12) 0.00055(10)
C(6A) 0.00984(15) 0.01069(13) 0.00839(12) 0.00124(10) 0.00340(11) 0.00084(9)
C(7A) 0.00985(15) 0.01173(13) 0.00892(12) 0.00074(10) 0.00402(11) 0.00141(9)
C(8A) 0.00970(16) 0.01370(14) 0.01061(13) 0.00097(11) 0.00433(12) 0.00097(10)
C(9A) 0.00996(16) 0.01264(14) 0.00973(13) 0.00178(11) 0.00262(11) 0.00117(10)
C(10A) 0.01157(16) 0.01258(14) 0.00885(13) 0.00132(11) 0.00339(11) 0.00189(10)
C(11A) 0.01010(15) 0.01213(13) 0.00852(12) 0.00074(11) 0.00408(11) 0.00111(10)
N(1B) 0.01233(16) 0.01339(14) 0.01217(14) 0.00169(11) 0.00374(12) 0.00190(11)
N(3B) 0.0194(2) 0.01504(15) 0.01169(14) 0.00308(13) 0.00562(14) 0.00313(11)
C(2B) 0.01486(19) 0.01313(15) 0.01525(16) -0.00039(12) 0.00782(14) 0.00051(12)
C(4B) 0.0156(2) 0.01795(17) 0.01553(16) 0.00161(14) 0.00890(15) 0.00302(13)
C(5B) 0.01308(19) 0.02019(19) 0.01721(18) 0.00434(14) 0.00494(15) 0.00217(14)
O(1B) 0.0111(2) 0.0218(2) 0.0159(2) 0.00558(18) 0.00607(18) 0.00685(18)
O(2B) 0.0144(3) 0.0346(4) 0.0125(2) 0.0019(2) 0.0038(2) 0.0073(2)
O(3B) 0.0174(3) 0.0257(3) 0.0234(3) 0.0024(2) 0.0114(3) 0.0104(2)
O(4B) 0.0146(3) 0.0262(3) 0.0286(3) 0.0080(2) 0.0097(3) 0.0085(3)
O(5B) 0.0198(3) 0.0249(3) 0.0199(3) 0.0091(2) 0.0059(2) 0.0092(2)
O(6B) 0.0238(3) 0.0178(2) 0.0191(2) -0.0000(2) 0.0144(2) 0.00288(19)
O(7B) 0.0224(4) 0.0316(4) 0.0263(3) 0.0116(3) 0.0171(3) 0.0098(3)
N(4B) 0.01269(17) 0.01383(14) 0.01187(13) 0.00148(11) 0.00625(12) 0.00192(10)
N(5B) 0.01153(17) 0.01396(15) 0.01677(16) 0.00298(11) 0.00338(13) 0.00240(12)
N(6B) 0.01318(17) 0.01533(15) 0.01292(14) -0.00025(12) 0.00726(12) 0.00002(11)
C(6B) 0.00938(15) 0.01144(13) 0.01101(13) 0.00084(10) 0.00424(11) 0.00112(10)
C(7B) 0.01005(16) 0.01094(13) 0.01138(13) 0.00071(10) 0.00487(11) 0.00113(10)
C(8B) 0.01029(16) 0.01150(14) 0.01373(15) 0.00093(11) 0.00534(12) 0.00102(11)
C(9B) 0.01033(16) 0.01134(13) 0.01315(14) 0.00152(11) 0.00401(12) 0.00187(11)
C(10B) 0.01154(17) 0.01195(14) 0.01185(14) 0.00091(11) 0.00429(12) 0.00167(10)
C(11B) 0.01061(16) 0.01130(13) 0.01089(13) 0.00017(10) 0.00462(12) 0.00057(10)
H(131) 0.040787 0.030270 0.033358 0.002626 0.026543 0.000576
H(132) 0.021534 0.030480 0.031609 -0.003670 -0.004487 0.005556
H(141) 0.043051 0.026026 0.051305 0.013399 0.009673 0.006372
H(142) 0.042228 0.054338 0.021036 0.005453 0.011875 -0.000770
H(143) 0.024681 0.046948 0.045500 -0.004271 0.010312 0.013709
H(151) 0.034106 0.046419 0.048803 -0.013213 -0.007998 0.013075
H(152) 0.049523 0.044397 0.051425 -0.007212 0.031751 0.001975
H(153) 0.049052 0.020668 0.066732 0.003369 0.018673 0.008672
H(161) 0.066334 0.045327 0.047756 -0.004635 0.040395 -0.006920
H(162) 0.067116 0.053989 0.022966 0.002254 0.003045 -0.007358
H(163) 0.096903 0.025887 0.051247 0.016033 0.038039 -0.002700
H(3A) 0.018162 0.038154 0.044230 0.002831 0.012137 0.000268
H(2A) 0.041833 0.041304 0.031752 0.004268 0.022520 0.012703
H(4A) 0.036805 0.053809 0.019979 0.014531 0.003088 0.010759
H(5A) 0.032570 0.057958 0.036011 0.007125 0.023474 0.007602
H(1A) 0.021344 0.034622 0.026395 0.007845 0.002617 0.005924
H(8A) 0.022781 0.039449 0.029346 0.005375 0.017160 0.004159
H(10A) 0.032016 0.033248 0.019641 0.004824 0.010754 0.011393
H(1B) 0.020901 0.031690 0.024287 0.005926 0.006178 0.009555
H(3B) 0.031887 0.032525 0.022999 0.006270 0.010972 0.011693
H(2B) 0.023034 0.033284 0.032512 0.000048 0.016187 0.004750
H(4B) 0.030058 0.035333 0.029388 0.001986 0.017977 0.010391
H(5B) 0.018974 0.039798 0.033044 0.008558 0.008333 0.007312
H(8B) 0.021487 0.035974 0.034230 0.003714 0.017734 0.006451
H(10B) 0.032373 0.029315 0.022673 0.004664 0.012428 0.010350

loop_
_atom_site_label
_atom_site_fract_x
_atom_site_fract_y
_atom_site_fract_z
_atom_site_occupancy
_atom_site_symmetry_multiplicity
_atom_site_U_iso_or_equiv
O(8) 0.39666(2) 0.11489(8) 0.21921(3) 1 8 0.015
O(9) 0.45299(2) -0.06032(9) 0.23164(3) 1 8 0.016
N(7) 0.405081(15) -0.36330(5) 0.239618(17) 1 8 0.013
C(12) 0.415166(14) -0.03155(5) 0.226991(16) 1 8 0.011
C(13) 0.386792(14) -0.18131(5) 0.232177(18) 1 8 0.011
C(14) 0.447127(16) -0.38055(6) 0.29350(2) 1 8 0.017
C(15) 0.371814(19) -0.48157(7) 0.24655(3) 1 8 0.022
C(16) 0.41140(3) -0.41827(8) 0.18684(3) 1 8 0.027
N(1A) 0.241477(15) 0.20841(5) 0.151236(18) 1 8 0.014
N(3A) 0.310061(16) 0.13679(6) 0.18950(2) 1 8 0.015
C(2A) 0.277876(17) 0.20612(6) 0.14255(2) 1 8 0.015
C(4A) 0.293445(18) 0.09250(7) 0.22950(2) 1 8 0.018
C(5A) 0.250264(18) 0.13797(7) 0.20529(2) 1 8 0.017
O(1A) 0.17910(2) 0.34337(8) 0.05774(3) 1 8 0.014
O(2A) 0.15299(3) 0.31133(13) 0.14452(3) 1 8 0.022
O(3A) 0.08584(3) 0.37305(11) 0.12522(3) 1 8 0.019
O(4A) 0.00250(3) 0.75749(16) -0.02871(4) 1 8 0.026
O(5A) 0.02422(3) 0.81835(11) -0.09687(3) 1 8 0.021
O(6A) 0.15056(3) 0.53195(14) -0.09916(3) 1 8 0.023
O(7A) 0.20503(3) 0.52988(12) -0.01320(4) 1 8 0.020
N(4A) 0.116993(15) 0.37150(5) 0.111794(17) 1 8 0.013
N(5A) 0.028543(15) 0.74380(6) -0.051189(18) 1 8 0.015
N(6A) 0.165869(15) 0.53005(5) -0.045110(17) 1 8 0.013
C(6A) 0.145345(13) 0.43401(5) 0.035482(15) 1 8 0.010
C(7A) 0.111414(14) 0.45061(5) 0.056754(16) 1 8 0.010
C(8A) 0.073337(14) 0.54634(5) 0.028220(17) 1 8 0.011
C(9A) 0.066836(14) 0.63507(5) -0.022817(17) 1 8 0.011
C(10A) 0.097484(15) 0.62712(5) -0.046708(17) 1 8 0.011
C(11A) 0.134983(14) 0.53181(5) -0.018275(16) 1 8 0.010
N(1B) 0.450749(15) 0.28495(5) 0.088229(17) 1 8 0.013
N(3B) 0.487950(18) 0.12452(6) 0.163266(18) 1 8 0.016
C(2B) 0.448402(17) 0.19174(5) 0.131425(19) 1 8 0.014
C(4B) 0.492900(17) 0.27737(6) 0.09240(2) 1 8 0.016
C(5B) 0.516455(17) 0.17623(6) 0.13969(2) 1 8 0.017
O(1B) 0.39645(2) 0.44992(9) -0.00919(3) 1 8 0.016
O(2B) 0.36247(3) 0.38075(13) 0.06819(3) 1 8 0.021
O(3B) 0.29181(3) 0.37158(13) 0.03035(4) 1 8 0.021
O(4B) 0.21289(3) 0.81473(12) -0.10836(5) 1 8 0.023
O(5B) 0.23659(3) 0.89367(12) -0.17292(4) 1 8 0.022
O(6B) 0.37848(3) 0.75426(10) -0.15044(3) 1 8 0.018
O(7B) 0.41174(4) 0.52501(14) -0.10190(4) 1 8 0.024
N(4B) 0.326352(15) 0.41972(5) 0.029624(17) 1 8 0.012
N(5B) 0.240827(15) 0.81309(5) -0.12811(2) 1 8 0.015
N(6B) 0.382634(15) 0.63458(5) -0.115264(17) 1 8 0.013
C(6B) 0.360806(14) 0.52450(5) -0.036526(16) 1 8 0.011
C(7B) 0.324122(14) 0.52499(5) -0.019731(17) 1 8 0.011
C(8B) 0.285522(14) 0.61505(5) -0.048880(18) 1 8 0.012
C(9B) 0.280376(14) 0.71395(5) -0.097881(18) 1 8 0.012
C(10B) 0.312667(15) 0.71763(5) -0.118729(17) 1 8 0.012
C(11B) 0.350824(14) 0.62412(5) -0.090103(17) 1 8 0.011
H(131) 0.380636 -0.153995 0.270348 1 8 0.015
H(132) 0.356684 -0.182908 0.192543 1 8 0.015
H(141) 0.456538 -0.516479 0.29604 1 8 0.026
H(142) 0.440517 -0.340699 0.330363 1 8 0.026
H(143) 0.471759 -0.298672 0.288867 1 8 0.026
H(151) 0.342291 -0.477075 0.206174 1 8 0.034
H(152) 0.367604 -0.436667 0.284732 1 8 0.034
H(153) 0.38514 -0.612419 0.25253 1 8 0.034
H(161) 0.436461 -0.33285 0.184978 1 8 0.041
H(162) 0.380475 -0.399768 0.149176 1 8 0.041
H(163) 0.420708 -0.554594 0.192499 1 8 0.041
H(3A) 0.343945 0.129243 0.19583 1 8 0.019
H(2A) 0.281517 0.24812 0.103681 1 8 0.019
H(4A) 0.313499 0.031255 0.270954 1 8 0.022
H(5A) 0.225583 0.129729 0.222357 1 8 0.021
H(8A) 0.049251 0.554026 0.046318 1 8 0.015
H(10A) 0.092339 0.699669 -0.086027 1 8 0.014
H(1A) 0.210977 0.260899 0.119056 1 8 0.017
H(1B) 0.423828 0.351201 0.053689 1 8 0.016
H(3B) 0.496265 0.043896 0.201829 1 8 0.019
H(2B) 0.418914 0.173 0.138232 1 8 0.018
H(4B) 0.502179 0.34894 0.062185 1 8 0.019
H(5B) 0.550597 0.137684 0.158882 1 8 0.022
H(8B) 0.259778 0.60826 -0.033679 1 8 0.015
H(10B) 0.307506 0.792185 -0.157677 1 8 0.015

loop_
_exptl_crystal_face_index_h
_exptl_crystal_face_index_k
_exptl_crystal_face_index_l
_exptl_crystal_face_perp_dist
0 0 1 0.0968
3 0 -4 0.0734
-3 2 2 0.0939
1 -1 -1 0.0822
1 0 1 0.0865
1 0 0 0.0895
-1 0 0 0.0716

loop_
_geom_angle_atom_site_label_1
_geom_angle_atom_site_label_2
_geom_angle_atom_site_label_3
_geom_angle
_geom_angle_site_symmetry_1
_geom_angle_site_symmetry_2
_geom_angle_site_symmetry_3
_geom_angle_publ_flag
C(2A) N(1A) C(5A) 108.97(4) 1_555 1_555 1_555 yes
C(2A) N(1A) H(1A) 122.03(4) 1_555 1_555 1_555 yes
C(5A) N(1A) H(1A) 129.00(5) 1_555 1_555 1_555 yes
C(2A) N(3A) C(4A) 108.50(5) 1_555 1_555 1_555 yes
C(2A) N(3A) H(3A) 124.41(5) 1_555 1_555 1_555 yes
C(4A) N(3A) H(3A) 126.86(4) 1_555 1_555 1_555 yes
O(2A) N(4A) O(3A) 122.13(6) 1_555 1_555 1_555 yes
O(2A) N(4A) C(7A) 119.52(5) 1_555 1_555 1_555 yes
O(3A) N(4A) C(7A) 118.28(5) 1_555 1_555 1_555 yes
O(4A) N(5A) O(5A) 123.94(7) 1_555 1_555 1_555 yes
O(4A) N(5A) C(9A) 118.70(6) 1_555 1_555 1_555 yes
O(5A) N(5A) C(9A) 117.36(6) 1_555 1_555 1_555 yes
O(6A) N(6A) O(7A) 124.13(7) 1_555 1_555 1_555 yes
O(6A) N(6A) C(11A) 117.38(6) 1_555 1_555 1_555 yes
O(7A) N(6A) C(11A) 118.47(5) 1_555 1_555 1_555 yes
C(2B) N(1B) C(4B) 108.99(4) 1_555 1_555 1_555 yes
C(2B) N(1B) H(1B) 126.29(5) 1_555 1_555 1_555 yes
C(4B) N(1B) H(1B) 124.64(4) 1_555 1_555 1_555 yes
C(2B) N(3B) C(5B) 109.11(4) 1_555 1_555 1_555 yes
C(2B) N(3B) H(3B) 125.20(5) 1_555 1_555 1_555 yes
C(5B) N(3B) H(3B) 125.68(5) 1_555 1_555 1_555 yes
O(2B) N(4B) O(3B) 122.87(6) 1_555 1_555 1_555 yes
O(2B) N(4B) C(7B) 119.20(6) 1_555 1_555 1_555 yes
O(3B) N(4B) C(7B) 117.92(5) 1_555 1_555 1_555 yes
O(4B) N(5B) O(5B) 122.93(7) 1_555 1_555 1_555 yes
O(4B) N(5B) C(9B) 118.87(5) 1_555 1_555 1_555 yes
O(5B) N(5B) C(9B) 118.19(6) 1_555 1_555 1_555 yes
O(6B) N(6B) O(7B) 122.79(7) 1_555 1_555 1_555 yes
O(6B) N(6B) C(11B) 117.82(5) 1_555 1_555 1_555 yes
O(7B) N(6B) C(11B) 119.39(6) 1_555 1_555 1_555 yes
O(8) C(12) O(9) 126.20(6) 1_555 1_555 1_555 yes
O(8) C(12) C(13) 113.41(5) 1_555 1_555 1_555 yes
O(9) C(12) C(13) 120.38(5) 1_555 1_555 1_555 yes
C(12) C(13) H(131) 106.65(3) 1_555 1_555 1_555 yes
C(12) C(13) H(132) 107.77(3) 1_555 1_555 1_555 yes
H(131) C(13) H(132) 111.48(4) 1_555 1_555 1_555 yes
H(141) C(14) H(142) 112.35(4) 1_555 1_555 1_555 yes
H(141) C(14) H(143) 110.28(5) 1_555 1_555 1_555 yes
H(142) C(14) H(143) 111.57(4) 1_555 1_555 1_555 yes
H(151) C(15) H(152) 114.36(6) 1_555 1_555 1_555 yes
H(151) C(15) H(153) 108.84(5) 1_555 1_555 1_555 yes
H(152) C(15) H(153) 111.77(5) 1_555 1_555 1_555 yes
H(161) C(16) H(162) 111.22(6) 1_555 1_555 1_555 yes
H(161) C(16) H(163) 113.71(7) 1_555 1_555 1_555 yes
H(162) C(16) H(163) 111.10(6) 1_555 1_555 1_555 yes
N(1A) C(2A) N(3A) 108.74(4) 1_555 1_555 1_555 yes
N(1A) C(2A) H(2A) 127.08(5) 1_555 1_555 1_555 yes
N(3A) C(2A) H(2A) 124.14(5) 1_555 1_555 1_555 yes
N(3A) C(4A) C(5A) 106.91(4) 1_555 1_555 1_555 yes
N(3A) C(4A) H(4A) 121.92(5) 1_555 1_555 1_555 yes
C(5A) C(4A) H(4A) 131.15(5) 1_555 1_555 1_555 yes
N(1A) C(5A) C(4A) 106.88(5) 1_555 1_555 1_555 yes
N(1A) C(5A) H(5A) 122.06(5) 1_555 1_555 1_555 yes
C(4A) C(5A) H(5A) 131.03(5) 1_555 1_555 1_555 yes
O(1A) C(6A) C(7A) 126.20(4) 1_555 1_555 1_555 yes
O(1A) C(6A) C(11A) 121.61(5) 1_555 1_555 1_555 yes
C(7A) C(6A) C(11A) 112.14(3) 1_555 1_555 1_555 yes
N(4A) C(7A) C(6A) 120.43(4) 1_555 1_555 1_555 yes
N(4A) C(7A) C(8A) 116.00(4) 1_555 1_555 1_555 yes
C(6A) C(7A) C(8A) 123.52(3) 1_555 1_555 1_555 yes
C(7A) C(8A) C(9A) 119.52(4) 1_555 1_555 1_555 yes
C(7A) C(8A) H(8A) 120.09(4) 1_555 1_555 1_555 yes
C(9A) C(8A) H(8A) 120.37(4) 1_555 1_555 1_555 yes
N(5A) C(9A) C(8A) 120.17(4) 1_555 1_555 1_555 yes
N(5A) C(9A) C(10A) 118.56(4) 1_555 1_555 1_555 yes
C(8A) C(9A) C(10A) 121.23(4) 1_555 1_555 1_555 yes
C(9A) C(10A) C(11A) 118.84(4) 1_555 1_555 1_555 yes
C(9A) C(10A) H(10A) 120.40(4) 1_555 1_555 1_555 yes
C(11A) C(10A) H(10A) 120.71(4) 1_555 1_555 1_555 yes
N(6A) C(11A) C(6A) 119.06(4) 1_555 1_555 1_555 yes
N(6A) C(11A) C(10A) 116.19(3) 1_555 1_555 1_555 yes
C(6A) C(11A) C(10A) 124.74(4) 1_555 1_555 1_555 yes
N(1B) C(2B) N(3B) 108.24(5) 1_555 1_555 1_555 yes
N(1B) C(2B) H(2B) 124.81(5) 1_555 1_555 1_555 yes
N(3B) C(2B) H(2B) 126.93(4) 1_555 1_555 1_555 yes
N(1B) C(4B) C(5B) 107.13(4) 1_555 1_555 1_555 yes
N(1B) C(4B) H(4B) 120.91(4) 1_555 1_555 1_555 yes
C(5B) C(4B) H(4B) 131.91(5) 1_555 1_555 1_555 yes
N(3B) C(5B) C(4B) 106.52(4) 1_555 1_555 1_555 yes
N(3B) C(5B) H(5B) 121.79(5) 1_555 1_555 1_555 yes
C(4B) C(5B) H(5B) 131.69(5) 1_555 1_555 1_555 yes
O(1B) C(6B) C(7B) 125.16(5) 1_555 1_555 1_555 yes
O(1B) C(6B) C(11B) 123.17(5) 1_555 1_555 1_555 yes
C(7B) C(6B) C(11B) 111.66(3) 1_555 1_555 1_555 yes
N(4B) C(7B) C(6B) 119.74(4) 1_555 1_555 1_555 yes
N(4B) C(7B) C(8B) 115.62(4) 1_555 1_555 1_555 yes
C(6B) C(7B) C(8B) 124.59(4) 1_555 1_555 1_555 yes
C(7B) C(8B) C(9B) 118.91(4) 1_555 1_555 1_555 yes
C(7B) C(8B) H(8B) 120.06(4) 1_555 1_555 1_555 yes
C(9B) C(8B) H(8B) 121.03(4) 1_555 1_555 1_555 yes
N(5B) C(9B) C(8B) 119.94(4) 1_555 1_555 1_555 yes
N(5B) C(9B) C(10B) 118.95(4) 1_555 1_555 1_555 yes
C(8B) C(9B) C(10B) 121.11(4) 1_555 1_555 1_555 yes
C(9B) C(10B) C(11B) 119.66(4) 1_555 1_555 1_555 yes
C(9B) C(10B) H(10B) 119.79(4) 1_555 1_555 1_555 yes
C(11B) C(10B) H(10B) 120.55(4) 1_555 1_555 1_555 yes
N(6B) C(11B) C(6B) 120.19(4) 1_555 1_555 1_555 yes
N(6B) C(11B) C(10B) 115.86(4) 1_555 1_555 1_555 yes
C(6B) C(11B) C(10B) 123.90(4) 1_555 1_555 1_555 yes

loop_
_geom_bond_atom_site_label_1
_geom_bond_atom_site_label_2
_geom_bond_distance
_geom_bond_site_symmetry_1
_geom_bond_site_symmetry_2
_geom_bond_publ_flag
O(8) C(12) 1.2582(7) 1_555 1_555 yes
O(9) C(12) 1.2461(8) 1_555 1_555 yes
O(1A) C(6A) 1.2455(7) 1_555 1_555 yes
O(2A) N(4A) 1.2329(9) 1_555 1_555 yes
O(3A) N(4A) 1.2265(9) 1_555 1_555 yes
O(4A) N(5A) 1.2283(11) 1_555 1_555 yes
O(5A) N(5A) 1.2354(9) 1_555 1_555 yes
O(6A) N(6A) 1.2353(8) 1_555 1_555 yes
O(7A) N(6A) 1.2212(9) 1_555 1_555 yes
O(1B) C(6B) 1.2429(7) 1_555 1_555 yes
O(2B) N(4B) 1.2318(8) 1_555 1_555 yes
O(3B) N(4B) 1.2251(9) 1_555 1_555 yes
O(4B) N(5B) 1.2318(11) 1_555 1_555 yes
O(5B) N(5B) 1.2392(9) 1_555 1_555 yes
O(6B) N(6B) 1.2409(8) 1_555 1_555 yes
O(7B) N(6B) 1.2246(9) 1_555 1_555 yes
N(1A) C(2A) 1.3290(7) 1_555 1_555 yes
N(1A) C(5A) 1.3743(6) 1_555 1_555 yes
N(1A) H(1A) 1.0830(4) 1_555 1_555 yes
N(3A) C(2A) 1.3330(6) 1_555 1_555 yes
N(3A) C(4A) 1.3808(7) 1_555 1_555 yes
N(3A) H(3A) 1.0830(5) 1_555 1_555 yes
N(4A) C(7A) 1.4490(5) 1_555 1_555 yes
N(5A) C(9A) 1.4460(6) 1_555 1_555 yes
N(6A) C(11A) 1.4549(6) 1_555 1_555 yes
N(1B) C(2B) 1.3293(6) 1_555 1_555 yes
N(1B) C(4B) 1.3767(7) 1_555 1_555 yes
N(1B) H(1B) 1.0830(4) 1_555 1_555 yes
N(3B) C(2B) 1.3349(6) 1_555 1_555 yes
N(3B) C(5B) 1.3784(7) 1_555 1_555 yes
N(3B) H(3B) 1.0830(4) 1_555 1_555 yes
N(4B) C(7B) 1.4553(5) 1_555 1_555 yes
N(5B) C(9B) 1.4408(6) 1_555 1_555 yes
N(6B) C(11B) 1.4537(6) 1_555 1_555 yes
C(12) C(13) 1.5322(5) 1_555 1_555 yes
C(13) H(131) 1.0830(4) 1_555 1_555 yes
C(13) H(132) 1.0830(4) 1_555 1_555 yes
C(14) H(141) 1.0830(5) 1_555 1_555 yes
C(14) H(142) 1.0830(5) 1_555 1_555 yes
C(14) H(143) 1.0830(5) 1_555 1_555 yes
C(15) H(151) 1.0830(6) 1_555 1_555 yes
C(15) H(152) 1.0830(7) 1_555 1_555 yes
C(15) H(153) 1.0830(6) 1_555 1_555 yes
C(16) H(161) 1.0830(8) 1_555 1_555 yes
C(16) H(162) 1.0830(7) 1_555 1_555 yes
C(16) H(163) 1.0830(6) 1_555 1_555 yes
C(2A) H(2A) 1.0830(5) 1_555 1_555 yes
C(4A) C(5A) 1.3631(7) 1_555 1_555 yes
C(4A) H(4A) 1.0830(5) 1_555 1_555 yes
C(5A) H(5A) 1.0830(6) 1_555 1_555 yes
C(6A) C(7A) 1.4529(6) 1_555 1_555 yes
C(6A) C(11A) 1.4544(5) 1_555 1_555 yes
C(7A) C(8A) 1.3864(5) 1_555 1_555 yes
C(8A) C(9A) 1.3861(5) 1_555 1_555 yes
C(8A) H(8A) 1.0830(4) 1_555 1_555 yes
C(9A) C(10A) 1.3933(6) 1_555 1_555 yes
C(10A) C(11A) 1.3706(5) 1_555 1_555 yes
C(10A) H(10A) 1.0830(4) 1_555 1_555 yes
C(2B) H(2B) 1.0830(5) 1_555 1_555 yes
C(4B) C(5B) 1.3613(6) 1_555 1_555 yes
C(4B) H(4B) 1.0830(5) 1_555 1_555 yes
C(5B) H(5B) 1.0830(5) 1_555 1_555 yes
C(6B) C(7B) 1.4601(6) 1_555 1_555 yes
C(6B) C(11B) 1.4598(5) 1_555 1_555 yes
C(7B) C(8B) 1.3785(5) 1_555 1_555 yes
C(8B) C(9B) 1.3940(6) 1_555 1_555 yes
C(8B) H(8B) 1.0830(5) 1_555 1_555 yes
C(9B) C(10B) 1.3883(6) 1_555 1_555 yes
C(10B) C(11B) 1.3796(6) 1_555 1_555 yes
C(10B) H(10B) 1.0830(4) 1_555 1_555 yes

_cod_duplicate_entry 2312012
